data_2221626
loop_
_publ_author_name
'Fun, Hoong-Kun'
'Jebas, Samuel Robinson'
'Sujith, K. V'
'Kalluraya, Balakrishna'

_publ_section_title
4-[(<i>E</i>)-4-Methoxybenzylideneamino]-3-{1-[4-(2-methylpropyl)phenyl]ethyl}-1<i>H</i>-1,2,4-triazole-5(4<i>H</i>)-thione
_journal_coeditor_code CI2785
_journal_issue 5
_journal_name_full 'Acta Crystallographica Section E'
_journal_page_first o1149
_journal_page_last o1150
_journal_paper_doi 10.1107/S1600536809014949
_journal_volume 65
_journal_year 2009
_chemical_formula_iupac 'C22 H26 N4 O S'
_chemical_formula_moiety 'C22 H26 N4 O S'
_chemical_formula_sum 'C22 H26 N4 O S'
_chemical_formula_weight 394.53
_chemical_name_systematic
4-[(<i>E</i>)-4-Methoxybenzylideneamino]-3-{1-[4-(2-methylpropyl)phenyl]ethyl}-1<i>H</i>-1,2,4-triazole-5(4<i>H</i>)-thione
_space_group_IT_number 2
_symmetry_cell_setting triclinic
_symmetry_space_group_name_Hall '-P 1'
_symmetry_space_group_name_H-M 'P -1'
_atom_sites_solution_hydrogens geom
_atom_sites_solution_primary direct
_atom_sites_solution_secondary difmap
_audit_creation_method SHELXL-97
_cell_angle_alpha 77.7690(10)
_cell_angle_beta 79.0250(10)
_cell_angle_gamma 80.0630(10)
_cell_formula_units_Z 2
_cell_length_a 7.94460(10)
_cell_length_b 11.1392(2)
_cell_length_c 12.3797(2)
_cell_measurement_reflns_used 9938
_cell_measurement_temperature 100.0
_cell_measurement_theta_max 36.76
_cell_measurement_theta_min 2.77
_cell_volume 1041.08(3)
_computing_cell_refinement 'SAINT (Bruker, 2005)'
_computing_data_collection 'APEX2 (Bruker, 2005)'
_computing_data_reduction 'SAINT (Bruker, 2005)'
_computing_molecular_graphics 'SHELXTL (Sheldrick, 2008)'
_computing_publication_material
;
SHELXTL (Sheldrick, 2008) and PLATON (Spek, 2009)
;
_computing_structure_refinement 'SHELXTL (Sheldrick, 2008)'
_computing_structure_solution 'SHELXTL (Sheldrick, 2008)'
_diffrn_ambient_temperature 100
_diffrn_measured_fraction_theta_full 0.994
_diffrn_measured_fraction_theta_max 0.994
_diffrn_measurement_device_type 'Bruker SMART APEXII CCD area-detector'
_diffrn_measurement_method '\f and \w'
_diffrn_radiation_monochromator graphite
_diffrn_radiation_source 'fine-focus sealed tube'
_diffrn_radiation_type MoK\a
_diffrn_radiation_wavelength 0.71073
_diffrn_reflns_av_R_equivalents 0.0291
_diffrn_reflns_av_sigmaI/netI 0.0286
_diffrn_reflns_limit_h_max 12
_diffrn_reflns_limit_h_min -12
_diffrn_reflns_limit_k_max 17
_diffrn_reflns_limit_k_min -17
_diffrn_reflns_limit_l_max 19
_diffrn_reflns_limit_l_min -19
_diffrn_reflns_number 38166
_diffrn_reflns_theta_full 35.00
_diffrn_reflns_theta_max 35.00
_diffrn_reflns_theta_min 1.89
_diffrn_standards_number 0
_exptl_absorpt_coefficient_mu 0.175
_exptl_absorpt_correction_T_max 0.9771
_exptl_absorpt_correction_T_min 0.9180
_exptl_absorpt_correction_type multi-scan
_exptl_absorpt_process_details '(SADABS; Bruker, 2005)'
_exptl_crystal_colour colourless
_exptl_crystal_density_diffrn 1.259
_exptl_crystal_density_method 'not measured'
_exptl_crystal_description Block
_exptl_crystal_F_000 420
_exptl_crystal_size_max 0.50
_exptl_crystal_size_mid 0.27
_exptl_crystal_size_min 0.13
_refine_diff_density_max 0.645
_refine_diff_density_min -0.289
_refine_ls_extinction_method none
_refine_ls_goodness_of_fit_ref 1.032
_refine_ls_hydrogen_treatment mixed
_refine_ls_matrix_type full
_refine_ls_number_parameters 281
_refine_ls_number_reflns 9105
_refine_ls_number_restraints 0
_refine_ls_restrained_S_all 1.032
_refine_ls_R_factor_all 0.0505
_refine_ls_R_factor_gt 0.0400
_refine_ls_shift/su_max 0.001
_refine_ls_shift/su_mean 0.000
_refine_ls_structure_factor_coef Fsqd
_refine_ls_weighting_details 'calc w=1/[\s^2^(Fo^2^)+(0.0555P)^2^+0.2526P] where P=(Fo^2^+2Fc^2^)/3'
_refine_ls_weighting_scheme calc
_refine_ls_wR_factor_gt 0.1042
_refine_ls_wR_factor_ref 0.1107
_reflns_number_gt 7573
_reflns_number_total 9105
_reflns_threshold_expression I>2\s(I)
_cod_data_source_file ci2785.cif
_cod_data_source_block I
_cod_depositor_comments
;
The following automatic conversions were performed:
'_symmetry_cell_setting' value 'Triclinic' changed to 'triclinic'
according to '/home/saulius/struct/CIF-dictionaries/cif_core.dic'
dictionary named 'cif_core.dic' version 2.4.1 from 2010-06-29.

Automatic conversion script
Id: cif_fix_enum 1527 2010-12-29 10:47:43Z saulius 

The following automatic conversions were performed:

'_symmetry_cell_setting' value 'Triclinic' changed to 'triclinic'
according to /home/saulius/struct/CIF-dictionaries/cif_core.dic
dictionary named 'cif_core.dic' version 2.4.1 from 2010-06-29.

Automatic conversion script
Id: cif_fix_values 1715 2011-07-08 13:25:40Z adriana 
;
_cod_database_code 2221626
_cod_database_fobs_code 2221626

loop_
_symmetry_equiv_pos_as_xyz
'x, y, z'
'-x, -y, -z'

loop_
_atom_site_type_symbol
_atom_site_label
_atom_site_fract_x
_atom_site_fract_y
_atom_site_fract_z
_atom_site_U_iso_or_equiv
_atom_site_adp_type
_atom_site_calc_flag
_atom_site_refinement_flags
_atom_site_occupancy
_atom_site_disorder_assembly
_atom_site_disorder_group
S S1 0.28546(3) 0.91565(2) 0.481988(17) 0.01833(5) Uani d . 1 . .
O O1 1.15746(9) 0.44217(7) 0.65279(6) 0.02374(14) Uani d . 1 . .
N N1 0.01719(10) 0.92699(7) 0.65460(6) 0.01744(13) Uani d . 1 . .
N N2 -0.04031(10) 0.86893(8) 0.76193(6) 0.01929(14) Uani d . 1 A .
N N3 0.23009(9) 0.79552(7) 0.70327(6) 0.01442(12) Uani d . 1 A .
N N4 0.38158(9) 0.71119(7) 0.70940(6) 0.01542(12) Uani d . 1 . .
C C1 0.17881(10) 0.88191(8) 0.61363(7) 0.01473(13) Uani d . 1 . .
C C2 0.09098(11) 0.78783(8) 0.78932(7) 0.01672(14) Uani d . 1 . .
C C3 0.09472(18) 0.69214(14) 0.89541(11) 0.0151(2) Uani d P 0.907(3) A 1
H H3A 0.1528 0.6133 0.8746 0.018 Uiso calc PR 0.907(3) A 1
C C14 -0.09117(14) 0.67381(11) 0.95160(9) 0.0238(3) Uani d P 0.907(3) A 1
H H14A -0.1459 0.6413 0.9034 0.036 Uiso calc PR 0.907(3) A 1
H H14B -0.1551 0.7520 0.9651 0.036 Uiso calc PR 0.907(3) A 1
H H14C -0.0886 0.6167 1.0214 0.036 Uiso calc PR 0.907(3) A 1
C C3A 0.061(2) 0.7326(14) 0.9050(13) 0.021(2) Uani d P 0.093(3) A 2
H H3AA -0.0491 0.7717 0.9410 0.025 Uiso calc PR 0.093(3) A 2
C C14A 0.0488(19) 0.6028(14) 0.9039(10) 0.037(4) Uani d P 0.093(3) A 2
H H14D -0.0359 0.6001 0.8588 0.056 Uiso calc PR 0.093(3) A 2
H H14E 0.0149 0.5605 0.9790 0.056 Uiso calc PR 0.093(3) A 2
H H14F 0.1593 0.5630 0.8731 0.056 Uiso calc PR 0.093(3) A 2
C C13 0.73078(13) 0.89352(10) 1.25067(9) 0.02513(18) Uani d . 1 . .
H H13A 0.8040 0.9571 1.2222 0.038 Uiso calc R 1 . .
H H13B 0.8007 0.8137 1.2582 0.038 Uiso calc R 1 . .
H H13C 0.6668 0.9055 1.3225 0.038 Uiso calc R 1 . .
C C4 0.19848(11) 0.72643(8) 0.97397(7) 0.01640(14) Uani d . 1 . .
C C5 0.13401(11) 0.81940(9) 1.03721(7) 0.01883(15) Uani d . 1 A .
H H5A 0.0272 0.8665 1.0283 0.023 Uiso calc R 1 . .
C C6 0.22794(12) 0.84237(9) 1.11351(7) 0.01903(15) Uani d . 1 . .
H H6A 0.1821 0.9037 1.1556 0.023 Uiso calc R 1 A .
C C7 0.39036(11) 0.77416(8) 1.12736(7) 0.01561(14) Uani d . 1 A .
C C8 0.45494(11) 0.68414(8) 1.06158(7) 0.01569(14) Uani d . 1 . .
H H8A 0.5638 0.6392 1.0679 0.019 Uiso calc R 1 A .
C C9 0.36033(11) 0.65989(8) 0.98659(7) 0.01643(14) Uani d . 1 A .
H H9A 0.4061 0.5984 0.9445 0.020 Uiso calc R 1 . .
C C10 0.49455(13) 0.79371(8) 1.21069(7) 0.01946(16) Uani d . 1 . .
H H10A 0.5707 0.7175 1.2312 0.023 Uiso calc R 1 A .
H H10B 0.4157 0.8096 1.2778 0.023 Uiso calc R 1 . .
C C11 0.60476(11) 0.90032(8) 1.16960(7) 0.01771(15) Uani d . 1 A .
H H11A 0.6727 0.8897 1.0966 0.021 Uiso calc R 1 . .
C C12 0.49358(13) 1.02704(9) 1.15505(8) 0.02153(16) Uani d . 1 . .
H H12A 0.5671 1.0909 1.1330 0.032 Uiso calc R 1 A .
H H12B 0.4201 1.0371 1.2246 0.032 Uiso calc R 1 . .
H H12C 0.4236 1.0329 1.0984 0.032 Uiso calc R 1 . .
C C15 0.52183(11) 0.75344(8) 0.65702(7) 0.01516(14) Uani d . 1 . .
H H15A 0.5176 0.8354 0.6196 0.018 Uiso calc R 1 . .
C C16 0.68701(10) 0.67289(8) 0.65650(7) 0.01452(13) Uani d . 1 . .
C C17 0.70399(11) 0.55401(8) 0.72377(7) 0.01873(15) Uani d . 1 . .
H H17A 0.6074 0.5249 0.7704 0.022 Uiso calc R 1 . .
C C18 0.86260(12) 0.48024(9) 0.72112(8) 0.02101(16) Uani d . 1 . .
H H18A 0.8731 0.4024 0.7669 0.025 Uiso calc R 1 . .
C C19 1.00817(11) 0.52267(8) 0.64930(7) 0.01772(15) Uani d . 1 . .
C C20 0.99354(11) 0.63973(8) 0.58088(7) 0.01699(14) Uani d . 1 . .
H H20A 1.0895 0.6678 0.5327 0.020 Uiso calc R 1 . .
C C21 0.83293(11) 0.71389(8) 0.58586(7) 0.01655(14) Uani d . 1 . .
H H21A 0.8229 0.7924 0.5411 0.020 Uiso calc R 1 . .
C C22 1.30675(12) 0.47650(9) 0.57506(8) 0.02174(16) Uani d . 1 . .
H H22A 1.3986 0.4081 0.5787 0.033 Uiso calc R 1 . .
H H22B 1.3432 0.5464 0.5936 0.033 Uiso calc R 1 . .
H H22C 1.2787 0.4981 0.5007 0.033 Uiso calc R 1 . .
H H1N1 -0.0570(19) 0.9791(14) 0.6181(12) 0.032(4) Uiso d . 1 . .

loop_
_atom_site_aniso_label
_atom_site_aniso_U_11
_atom_site_aniso_U_22
_atom_site_aniso_U_33
_atom_site_aniso_U_12
_atom_site_aniso_U_13
_atom_site_aniso_U_23
S1 0.01509(9) 0.02322(11) 0.01447(9) 0.00021(7) -0.00279(6) -0.00051(7)
O1 0.0149(3) 0.0231(3) 0.0274(3) 0.0035(2) -0.0003(2) 0.0004(3)
N1 0.0139(3) 0.0221(3) 0.0159(3) 0.0014(3) -0.0040(2) -0.0045(2)
N2 0.0143(3) 0.0277(4) 0.0161(3) -0.0012(3) -0.0027(2) -0.0057(3)
N3 0.0122(3) 0.0167(3) 0.0142(3) -0.0006(2) -0.0029(2) -0.0028(2)
N4 0.0137(3) 0.0163(3) 0.0160(3) 0.0004(2) -0.0041(2) -0.0028(2)
C1 0.0137(3) 0.0164(3) 0.0148(3) -0.0007(3) -0.0043(2) -0.0037(3)
C2 0.0133(3) 0.0229(4) 0.0148(3) -0.0038(3) -0.0024(2) -0.0041(3)
C3 0.0142(5) 0.0172(6) 0.0143(4) -0.0034(4) -0.0019(3) -0.0028(4)
C14 0.0181(4) 0.0339(6) 0.0210(4) -0.0111(4) -0.0002(3) -0.0054(4)
C3A 0.018(6) 0.017(6) 0.026(6) -0.002(5) -0.008(4) 0.002(5)
C14A 0.044(8) 0.047(8) 0.025(5) -0.025(6) -0.012(5) 0.003(5)
C13 0.0234(4) 0.0274(5) 0.0288(4) -0.0026(4) -0.0101(4) -0.0098(4)
C4 0.0156(3) 0.0199(4) 0.0137(3) -0.0054(3) -0.0023(3) -0.0007(3)
C5 0.0148(3) 0.0208(4) 0.0198(4) -0.0007(3) -0.0028(3) -0.0029(3)
C6 0.0184(4) 0.0192(4) 0.0192(3) -0.0010(3) -0.0015(3) -0.0056(3)
C7 0.0182(3) 0.0152(3) 0.0134(3) -0.0034(3) -0.0030(3) -0.0012(2)
C8 0.0152(3) 0.0154(3) 0.0163(3) -0.0019(3) -0.0035(3) -0.0020(3)
C9 0.0173(3) 0.0169(3) 0.0155(3) -0.0033(3) -0.0018(3) -0.0038(3)
C10 0.0255(4) 0.0182(4) 0.0164(3) -0.0046(3) -0.0076(3) -0.0019(3)
C11 0.0176(4) 0.0198(4) 0.0170(3) -0.0031(3) -0.0031(3) -0.0057(3)
C12 0.0224(4) 0.0187(4) 0.0234(4) -0.0041(3) -0.0035(3) -0.0028(3)
C15 0.0154(3) 0.0146(3) 0.0162(3) -0.0009(3) -0.0050(3) -0.0032(3)
C16 0.0137(3) 0.0147(3) 0.0153(3) -0.0011(3) -0.0032(2) -0.0027(2)
C17 0.0154(3) 0.0185(4) 0.0188(3) -0.0009(3) -0.0010(3) 0.0015(3)
C18 0.0173(4) 0.0188(4) 0.0220(4) 0.0000(3) -0.0008(3) 0.0031(3)
C19 0.0148(3) 0.0176(4) 0.0194(3) 0.0000(3) -0.0025(3) -0.0025(3)
C20 0.0146(3) 0.0163(3) 0.0196(3) -0.0032(3) -0.0013(3) -0.0027(3)
C21 0.0164(3) 0.0142(3) 0.0187(3) -0.0027(3) -0.0030(3) -0.0018(3)
C22 0.0152(4) 0.0257(4) 0.0237(4) 0.0000(3) -0.0010(3) -0.0072(3)

loop_
_atom_type_symbol
_atom_type_description
_atom_type_scat_dispersion_real
_atom_type_scat_dispersion_imag
_atom_type_scat_source
C C 0.0033 0.0016 'International Tables Vol C Tables 4.2.6.8 and 6.1.1.4'
H H 0.0000 0.0000 'International Tables Vol C Tables 4.2.6.8 and 6.1.1.4'
N N 0.0061 0.0033 'International Tables Vol C Tables 4.2.6.8 and 6.1.1.4'
O O 0.0106 0.0060 'International Tables Vol C Tables 4.2.6.8 and 6.1.1.4'
S S 0.1246 0.1234 'International Tables Vol C Tables 4.2.6.8 and 6.1.1.4'

loop_
_geom_angle_atom_site_label_1
_geom_angle_atom_site_label_2
_geom_angle_atom_site_label_3
_geom_angle_site_symmetry_1
_geom_angle_site_symmetry_3
_geom_angle
_geom_angle_publ_flag
C19 O1 C22 . . 117.43(7) ?
C1 N1 N2 . . 113.71(7) ?
C1 N1 H1N1 . . 127.2(10) ?
N2 N1 H1N1 . . 118.4(10) ?
C2 N2 N1 . . 104.40(7) ?
C1 N3 C2 . . 108.44(7) ?
C1 N3 N4 . . 129.86(7) ?
C2 N3 N4 . . 120.95(7) ?
C15 N4 N3 . . 115.36(7) ?
N1 C1 N3 . . 102.87(7) ?
N1 C1 S1 . . 127.94(7) ?
N3 C1 S1 . . 129.04(6) ?
N2 C2 N3 . . 110.38(7) ?
N2 C2 C3A . . 111.2(7) ?
N3 C2 C3A . . 137.2(6) ?
N2 C2 C3 . . 126.82(9) ?
N3 C2 C3 . . 122.71(9) ?
C2 C3 C4 . . 111.44(10) ?
C2 C3 C14 . . 109.65(11) ?
C4 C3 C14 . . 112.38(9) ?
C2 C3 H3A . . 107.7 ?
C4 C3 H3A . . 107.7 ?
C14 C3 H3A . . 107.7 ?
C2 C3A C14A . . 103.8(12) ?
C2 C3A C4 . . 118.7(10) ?
C14A C3A C4 . . 105.1(10) ?
C2 C3A H3AA . . 109.6 ?
C14A C3A H3AA . . 109.6 ?
C4 C3A H3AA . . 109.6 ?
C3A C14A H14D . . 109.5 ?
C3A C14A H14E . . 109.5 ?
H14D C14A H14E . . 109.5 ?
C3A C14A H14F . . 109.5 ?
H14D C14A H14F . . 109.5 ?
H14E C14A H14F . . 109.5 ?
C11 C13 H13A . . 109.5 ?
C11 C13 H13B . . 109.5 ?
H13A C13 H13B . . 109.5 ?
C11 C13 H13C . . 109.5 ?
H13A C13 H13C . . 109.5 ?
H13B C13 H13C . . 109.5 ?
C9 C4 C5 . . 118.33(8) ?
C9 C4 C3A . . 137.9(7) ?
C5 C4 C3A . . 103.8(7) ?
C9 C4 C3 . . 119.03(9) ?
C5 C4 C3 . . 122.60(9) ?
C6 C5 C4 . . 120.85(8) ?
C6 C5 H5A . . 119.6 ?
C4 C5 H5A . . 119.6 ?
C5 C6 C7 . . 120.84(8) ?
C5 C6 H6A . . 119.6 ?
C7 C6 H6A . . 119.6 ?
C8 C7 C6 . . 117.63(8) ?
C8 C7 C10 . . 119.69(8) ?
C6 C7 C10 . . 122.67(8) ?
C7 C8 C9 . . 121.59(8) ?
C7 C8 H8A . . 119.2 ?
C9 C8 H8A . . 119.2 ?
C4 C9 C8 . . 120.72(8) ?
C4 C9 H9A . . 119.6 ?
C8 C9 H9A . . 119.6 ?
C7 C10 C11 . . 115.19(7) ?
C7 C10 H10A . . 108.5 ?
C11 C10 H10A . . 108.5 ?
C7 C10 H10B . . 108.5 ?
C11 C10 H10B . . 108.5 ?
H10A C10 H10B . . 107.5 ?
C12 C11 C13 . . 110.49(7) ?
C12 C11 C10 . . 112.14(7) ?
C13 C11 C10 . . 109.89(7) ?
C12 C11 H11A . . 108.1 ?
C13 C11 H11A . . 108.1 ?
C10 C11 H11A . . 108.1 ?
C11 C12 H12A . . 109.5 ?
C11 C12 H12B . . 109.5 ?
H12A C12 H12B . . 109.5 ?
C11 C12 H12C . . 109.5 ?
H12A C12 H12C . . 109.5 ?
H12B C12 H12C . . 109.5 ?
N4 C15 C16 . . 119.97(7) ?
N4 C15 H15A . . 120.0 ?
C16 C15 H15A . . 120.0 ?
C21 C16 C17 . . 118.75(8) ?
C21 C16 C15 . . 119.08(7) ?
C17 C16 C15 . . 122.16(7) ?
C18 C17 C16 . . 120.57(8) ?
C18 C17 H17A . . 119.7 ?
C16 C17 H17A . . 119.7 ?
C17 C18 C19 . . 119.99(8) ?
C17 C18 H18A . . 120.0 ?
C19 C18 H18A . . 120.0 ?
O1 C19 C20 . . 124.62(8) ?
O1 C19 C18 . . 115.08(8) ?
C20 C19 C18 . . 120.30(8) ?
C21 C20 C19 . . 118.99(8) ?
C21 C20 H20A . . 120.5 ?
C19 C20 H20A . . 120.5 ?
C20 C21 C16 . . 121.39(8) ?
C20 C21 H21A . . 119.3 ?
C16 C21 H21A . . 119.3 ?
O1 C22 H22A . . 109.5 ?
O1 C22 H22B . . 109.5 ?
H22A C22 H22B . . 109.5 ?
O1 C22 H22C . . 109.5 ?
H22A C22 H22C . . 109.5 ?
H22B C22 H22C . . 109.5 ?

loop_
_geom_bond_atom_site_label_1
_geom_bond_atom_site_label_2
_geom_bond_site_symmetry_2
_geom_bond_distance
_geom_bond_publ_flag
S1 C1 . 1.6852(8) ?
O1 C19 . 1.3597(11) ?
O1 C22 . 1.4300(11) ?
N1 C1 . 1.3399(11) ?
N1 N2 . 1.3781(11) ?
N1 H1N1 . 0.872(15) ?
N2 C2 . 1.3033(12) ?
N3 C1 . 1.3813(10) ?
N3 C2 . 1.3818(11) ?
N3 N4 . 1.3968(10) ?
N4 C15 . 1.2885(11) ?
C2 C3A . 1.425(15) ?
C2 C3 . 1.5075(16) ?
C3 C4 . 1.5307(15) ?
C3 C14 . 1.5360(17) ?
C3 H3A . 0.98 ?
C14 H14A . 0.96 ?
C14 H14B . 0.96 ?
C14 H14C . 0.96 ?
C3A C14A . 1.47(2) ?
C3A C4 . 1.492(14) ?
C3A H3AA . 0.98 ?
C14A H14D . 0.96 ?
C14A H14E . 0.96 ?
C14A H14F . 0.96 ?
C13 C11 . 1.5295(13) ?
C13 H13A . 0.96 ?
C13 H13B . 0.96 ?
C13 H13C . 0.96 ?
C4 C9 . 1.3876(12) ?
C4 C5 . 1.3983(13) ?
C5 C6 . 1.3968(12) ?
C5 H5A . 0.93 ?
C6 C7 . 1.4009(12) ?
C6 H6A . 0.93 ?
C7 C8 . 1.3932(12) ?
C7 C10 . 1.5098(12) ?
C8 C9 . 1.3935(11) ?
C8 H8A . 0.93 ?
C9 H9A . 0.93 ?
C10 C11 . 1.5392(12) ?
C10 H10A . 0.97 ?
C10 H10B . 0.97 ?
C11 C12 . 1.5257(13) ?
C11 H11A . 0.98 ?
C12 H12A . 0.96 ?
C12 H12B . 0.96 ?
C12 H12C . 0.96 ?
C15 C16 . 1.4561(12) ?
C15 H15A . 0.93 ?
C16 C21 . 1.3945(11) ?
C16 C17 . 1.4068(12) ?
C17 C18 . 1.3793(12) ?
C17 H17A . 0.93 ?
C18 C19 . 1.4038(12) ?
C18 H18A . 0.93 ?
C19 C20 . 1.3958(12) ?
C20 C21 . 1.3935(12) ?
C20 H20A . 0.930 ?
C21 H21A . 0.93 ?
C22 H22A . 0.96 ?
C22 H22B . 0.96 ?
C22 H22C . 0.96 ?

loop_
_geom_hbond_atom_site_label_D
_geom_hbond_atom_site_label_H
_geom_hbond_atom_site_label_A
_geom_hbond_site_symmetry_A
_geom_hbond_distance_DH
_geom_hbond_distance_HA
_geom_hbond_distance_DA
_geom_hbond_angle_DHA
N1 H1N1 S1 2_576 0.87(2) 2.39(2) 3.2482(8) 168.0(10)
C15 H15A S1 . 0.93 2.66 3.1947(9) 117
C13 H13A Cg1 2_677 0.96 2.77 3.5416(12) 138
C12 H12A Cg2 2_677 0.96 2.73 3.5417(11) 142
C18 H18A Cg2 2_667 0.93 2.80 3.5903(10) 144
C22 H22C Cg3 2_766 0.96 2.78 3.5783(10) 142
C14A H14D Cg3 1_455 0.96 2.88 3.769(13) 155

loop_
_geom_torsion_atom_site_label_1
_geom_torsion_atom_site_label_2
_geom_torsion_atom_site_label_3
_geom_torsion_atom_site_label_4
_geom_torsion_site_symmetry_1
_geom_torsion_site_symmetry_2
_geom_torsion_site_symmetry_3
_geom_torsion_site_symmetry_4
_geom_torsion
_geom_torsion_publ_flag
C1 N1 N2 C2 . . . . 1.66(10) ?
C1 N3 N4 C15 . . . . 41.04(12) ?
C2 N3 N4 C15 . . . . -150.12(8) ?
N2 N1 C1 N3 . . . . -3.89(9) ?
N2 N1 C1 S1 . . . . 171.98(6) ?
C2 N3 C1 N1 . . . . 4.54(9) ?
N4 N3 C1 N1 . . . . 174.46(8) ?
C2 N3 C1 S1 . . . . -171.28(7) ?
N4 N3 C1 S1 . . . . -1.35(13) ?
N1 N2 C2 N3 . . . . 1.41(9) ?
N1 N2 C2 C3A . . . . 171.1(7) ?
N1 N2 C2 C3 . . . . -175.19(9) ?
C1 N3 C2 N2 . . . . -3.89(10) ?
N4 N3 C2 N2 . . . . -174.88(7) ?
C1 N3 C2 C3A . . . . -169.6(10) ?
N4 N3 C2 C3A . . . . 19.4(10) ?
C1 N3 C2 C3 . . . . 172.88(9) ?
N4 N3 C2 C3 . . . . 1.89(13) ?
N2 C2 C3 C4 . . . . -107.03(11) ?
N3 C2 C3 C4 . . . . 76.76(13) ?
C3A C2 C3 C4 . . . . -65.9(18) ?
N2 C2 C3 C14 . . . . 18.05(15) ?
N3 C2 C3 C14 . . . . -158.17(9) ?
C3A C2 C3 C14 . . . . 59.2(18) ?
N2 C2 C3A C14A . . . . 113.0(10) ?
N3 C2 C3A C14A . . . . -81.3(12) ?
C3 C2 C3A C14A . . . . -32.6(14) ?
N2 C2 C3A C4 . . . . -130.8(10) ?
N3 C2 C3A C4 . . . . 34.9(18) ?
C3 C2 C3A C4 . . . . 83.6(19) ?
C2 C3A C4 C9 . . . . -73.2(14) ?
C14A C3A C4 C9 . . . . 42.3(15) ?
C2 C3A C4 C5 . . . . 104.5(11) ?
C14A C3A C4 C5 . . . . -140.0(10) ?
C2 C3A C4 C3 . . . . -86(2) ?
C14A C3A C4 C3 . . . . 29.1(12) ?
C2 C3 C4 C9 . . . . -107.18(11) ?
C14 C3 C4 C9 . . . . 129.28(11) ?
C2 C3 C4 C5 . . . . 75.33(12) ?
C14 C3 C4 C5 . . . . -48.21(15) ?
C2 C3 C4 C3A . . . . 62.7(18) ?
C14 C3 C4 C3A . . . . -60.8(18) ?
C9 C4 C5 C6 . . . . -1.79(13) ?
C3A C4 C5 C6 . . . . 179.9(6) ?
C3 C4 C5 C6 . . . . 175.71(9) ?
C4 C5 C6 C7 . . . . 1.00(13) ?
C5 C6 C7 C8 . . . . 0.72(12) ?
C5 C6 C7 C10 . . . . -178.53(8) ?
C6 C7 C8 C9 . . . . -1.67(12) ?
C10 C7 C8 C9 . . . . 177.61(8) ?
C5 C4 C9 C8 . . . . 0.86(12) ?
C3A C4 C9 C8 . . . . 178.3(8) ?
C3 C4 C9 C8 . . . . -176.73(9) ?
C7 C8 C9 C4 . . . . 0.89(12) ?
C8 C7 C10 C11 . . . . 96.95(10) ?
C6 C7 C10 C11 . . . . -83.81(11) ?
C7 C10 C11 C12 . . . . 68.35(10) ?
C7 C10 C11 C13 . . . . -168.35(8) ?
N3 N4 C15 C16 . . . . -179.10(7) ?
N4 C15 C16 C21 . . . . 170.31(8) ?
N4 C15 C16 C17 . . . . -8.71(12) ?
C21 C16 C17 C18 . . . . 0.99(13) ?
C15 C16 C17 C18 . . . . -179.99(8) ?
C16 C17 C18 C19 . . . . -1.21(14) ?
C22 O1 C19 C20 . . . . -4.71(13) ?
C22 O1 C19 C18 . . . . 175.19(8) ?
C17 C18 C19 O1 . . . . -179.50(8) ?
C17 C18 C19 C20 . . . . 0.41(14) ?
O1 C19 C20 C21 . . . . -179.51(8) ?
C18 C19 C20 C21 . . . . 0.59(13) ?
C19 C20 C21 C16 . . . . -0.81(13) ?
C17 C16 C21 C20 . . . . 0.03(13) ?
C15 C16 C21 C20 . . . . -179.02(8) ?
